data_7243043
loop_
_publ_author_name
'Bandopadhyay, Nilaj'
'Joshi, Mayank'
'Armakovi\'c, Stevan'
'Armakovi\'c, Sanja J.'
'Das, Hari Sankar'
'Roy Choudhury, Angshuman'
'Biswas, Bhaskar'

_publ_section_title
;
 Unprecedented copper(ii) coordination induced nucleophilic cleavage of a
 quinoxaline heterocycle: structural and computational studies
;
_journal_issue 29
_journal_name_full CrystEngComm
_journal_page_first 5078
_journal_page_last 5086
_journal_paper_doi 10.1039/D1CE00569C
_journal_volume 23
_journal_year 2021
_chemical_formula_moiety 'C24 H22 Cu N2 O4, 2(Cl O4)'
_chemical_formula_sum 'C24 H22 Cl2 Cu N2 O12'
_chemical_formula_weight 664.87
_space_group_crystal_system monoclinic
_space_group_IT_number 14
_space_group_name_Hall '-P 2yn'
_space_group_name_H-M_alt 'P 1 21/n 1'
_atom_sites_solution_hydrogens mixed
_audit_creation_date 2021-06-04
_audit_creation_method
;
Olex2 1.3
(compiled 2020.11.12 svn.r5f609507 for OlexSys, GUI svn.r6272)
;
_audit_update_record
;
2021-06-05 deposited with the CCDC.	2021-06-14 downloaded from the CCDC.
;
_cell_angle_alpha 90
_cell_angle_beta 96.846(4)
_cell_angle_gamma 90
_cell_formula_units_Z 2
_cell_length_a 7.6654(4)
_cell_length_b 12.3371(5)
_cell_length_c 14.5545(7)
_cell_measurement_reflns_used 1625
_cell_measurement_temperature 298.0(2)
_cell_measurement_theta_max 24.4880
_cell_measurement_theta_min 3.2620
_cell_volume 1366.59(11)
_computing_cell_refinement 'CrysAlisPro 1.171.39.35c (Rigaku OD, 2017)'
_computing_data_collection 'CrysAlisPro 1.171.39.35c (Rigaku OD, 2017)'
_computing_data_reduction 'CrysAlisPro 1.171.39.35c (Rigaku OD, 2017)'
_computing_molecular_graphics 'Olex2 1.3 (Dolomanov et al., 2009)'
_computing_publication_material 'Olex2 1.3 (Dolomanov et al., 2009)'
_computing_structure_refinement 'SHELXL 2017/1 (Sheldrick, 2015)'
_computing_structure_solution 'SHELXT 2014/4 (Sheldrick, 2014)'
_diffrn_ambient_temperature 298.0(2)
_diffrn_measured_fraction_theta_full 0.998
_diffrn_measured_fraction_theta_max 0.895
_diffrn_measurement_details
;
List of Runs (angles in degrees, time in seconds):

  # Type    Start    End  Width  t~exp~   \w     \q     \k     \f   Frames
#--------------------------------------------------------------------------
  1  \w    -64.00 118.00   0.50   10.00    --   29.89  54.00  90.00  364
  2  \w     -3.00  30.00   0.50   10.00    --   29.89  54.00-180.00   66
;
_diffrn_measurement_device 'two-circle diffractometer'
_diffrn_measurement_device_type 'XtaLAB Mini (ROW)'
_diffrn_measurement_method '\w scans'
_diffrn_radiation_type MoK\a
_diffrn_radiation_wavelength 0.71073
_diffrn_reflns_av_R_equivalents 0.0225
_diffrn_reflns_av_unetI/netI 0.0493
_diffrn_reflns_Laue_measured_fraction_full 0.998
_diffrn_reflns_Laue_measured_fraction_max 0.895
_diffrn_reflns_limit_h_max 11
_diffrn_reflns_limit_h_min -11
_diffrn_reflns_limit_k_max 13
_diffrn_reflns_limit_k_min -18
_diffrn_reflns_limit_l_max 21
_diffrn_reflns_limit_l_min -7
_diffrn_reflns_number 7341
_diffrn_reflns_point_group_measured_fraction_full 0.998
_diffrn_reflns_point_group_measured_fraction_max 0.895
_diffrn_reflns_theta_full 25.000
_diffrn_reflns_theta_max 32.711
_diffrn_reflns_theta_min 2.819
_exptl_absorpt_coefficient_mu 1.062
_exptl_absorpt_correction_T_max 1.00000
_exptl_absorpt_correction_T_min 0.97837
_exptl_absorpt_correction_type multi-scan
_exptl_absorpt_process_details
;
CrysAlisPro 1.171.39.35c (Rigaku Oxford Diffraction, 2017)
Empirical absorption correction using spherical harmonics,
 implemented in SCALE3 ABSPACK scaling algorithm.
;
_exptl_crystal_colour 'clear light green'
_exptl_crystal_colour_lustre clear
_exptl_crystal_colour_modifier light
_exptl_crystal_colour_primary green
_exptl_crystal_density_diffrn 1.616
_exptl_crystal_description block
_exptl_crystal_F_000 678
_exptl_crystal_size_max 0.3
_exptl_crystal_size_mid 0.24
_exptl_crystal_size_min 0.14
_refine_diff_density_max 0.668
_refine_diff_density_min -0.500
_refine_diff_density_rms 0.073
_refine_ls_extinction_method none
_refine_ls_goodness_of_fit_ref 1.031
_refine_ls_hydrogen_treatment constr
_refine_ls_matrix_type full
_refine_ls_number_parameters 188
_refine_ls_number_reflns 4500
_refine_ls_number_restraints 0
_refine_ls_restrained_S_all 1.031
_refine_ls_R_factor_all 0.0993
_refine_ls_R_factor_gt 0.0543
_refine_ls_shift/su_max 0.000
_refine_ls_shift/su_mean 0.000
_refine_ls_structure_factor_coef Fsqd
_refine_ls_weighting_details 'w=1/[\s^2^(Fo^2^)+(0.0826P)^2^+0.1707P] where P=(Fo^2^+2Fc^2^)/3'
_refine_ls_weighting_scheme calc
_refine_ls_wR_factor_gt 0.1398
_refine_ls_wR_factor_ref 0.1813
_reflns_Friedel_coverage 0.000
_reflns_number_gt 2648
_reflns_number_total 4500
_reflns_threshold_expression 'I > 2\s(I)'
_cod_data_source_file d1ce00569c2.cif
_cod_data_source_block cuclo4_nl1_rt
_cod_depositor_comments 'Adding full bibliography for 7243042--7243043.cif.'
_cod_database_code 7243043
_shelx_shelxl_version_number 2017/1
_shelx_space_group_comment
;
The symmetry employed for this shelxl refinement is uniquely defined
by the following loop, which should always be used as a source of
symmetry information in preference to the above space-group names.
They are only intended as comments.
;
_shelx_estimated_absorpt_t_max 0.866
_shelx_estimated_absorpt_t_min 0.741
_olex2_refinement_description
;
1. Fixed Uiso
 At 1.2 times of:
  All C(H) groups
 At 1.5 times of:
  All O(H,H) groups
2.a Rotating group:
 O2(H2A,H2B)
2.b Aromatic/amide H refined with riding coordinates:
 C1(H1), C8(H8), C4(H4), C12(H12), C9(H9), C3(H3), C10(H10), C2(H2), C11(H11)
;
_olex2_submission_special_instructions 'No special instructions were received'
_oxdiff_exptl_absorpt_empirical_details
;
Empirical correction (ABSPACK) includes:
- Absorption correction using spherical harmonics
- Frame scaling
;

loop_
_space_group_symop_operation_xyz
'x, y, z'
'-x+1/2, y+1/2, -z+1/2'
'-x, -y, -z'
'x-1/2, -y-1/2, z-1/2'

loop_
_atom_site_label
_atom_site_type_symbol
_atom_site_fract_x
_atom_site_fract_y
_atom_site_fract_z
_atom_site_U_iso_or_equiv
_atom_site_adp_type
_atom_site_occupancy
_atom_site_site_symmetry_order
_atom_site_calc_flag
_atom_site_refinement_flags_posn
_atom_site_refinement_flags_adp
_atom_site_refinement_flags_occupancy
_atom_site_disorder_assembly
_atom_site_disorder_group
Cu1 Cu 0.500000 0.500000 0.500000 0.04569(18) Uani 1 2 d S . P . .
O1 O 0.3798(3) 0.39712(15) 0.57946(14) 0.0503(5) Uani 1 1 d . . . . .
O2 O 0.3036(4) 0.4314(2) 0.37481(18) 0.0773(7) Uani 1 1 d . . . . .
H2A H 0.308671 0.362533 0.374599 0.116 Uiso 1 1 d R U . . .
H2B H 0.339600 0.450213 0.324149 0.116 Uiso 1 1 d R U . . .
N1 N 0.6635(3) 0.37740(17) 0.50097(16) 0.0424(5) Uani 1 1 d . . . . .
C1 C 0.8152(4) 0.3772(2) 0.4647(2) 0.0529(7) Uani 1 1 d . . . . .
H1 H 0.845057 0.437227 0.431197 0.064 Uiso 1 1 calc R U . . .
C2 C 0.9296(4) 0.2900(3) 0.4757(3) 0.0640(9) Uani 1 1 d . . . . .
H2 H 1.033409 0.290361 0.448516 0.077 Uiso 1 1 calc R U . . .
C3 C 0.8874(4) 0.2036(3) 0.5272(2) 0.0601(8) Uani 1 1 d . . . . .
H3 H 0.963243 0.144641 0.535894 0.072 Uiso 1 1 calc R U . . .
C4 C 0.7307(4) 0.2036(2) 0.5667(2) 0.0489(6) Uani 1 1 d . . . . .
H4 H 0.701861 0.146081 0.603301 0.059 Uiso 1 1 calc R U . . .
C5 C 0.6194(3) 0.2910(2) 0.55020(18) 0.0409(5) Uani 1 1 d . . . . .
C6 C 0.4470(3) 0.3051(2) 0.58663(18) 0.0412(6) Uani 1 1 d . . . . .
C7 C 0.3548(4) 0.2183(2) 0.62969(19) 0.0430(6) Uani 1 1 d . . . . .
C8 C 0.3636(4) 0.1096(2) 0.6044(2) 0.0503(7) Uani 1 1 d . . . . .
H8 H 0.434042 0.088861 0.559669 0.060 Uiso 1 1 calc R U . . .
C9 C 0.2681(5) 0.0328(3) 0.6457(3) 0.0628(9) Uani 1 1 d . . . . .
H9 H 0.272063 -0.039338 0.627475 0.075 Uiso 1 1 calc R U . . .
C10 C 0.1670(4) 0.0618(3) 0.7137(3) 0.0651(9) Uani 1 1 d . . . . .
H10 H 0.106099 0.009089 0.742679 0.078 Uiso 1 1 calc R U . . .
C11 C 0.1558(4) 0.1698(3) 0.7392(2) 0.0654(9) Uani 1 1 d . . . . .
H11 H 0.085771 0.189597 0.784400 0.078 Uiso 1 1 calc R U . . .
C12 C 0.2480(4) 0.2473(3) 0.6976(2) 0.0527(7) Uani 1 1 d . . . . .
H12 H 0.239628 0.319666 0.714542 0.063 Uiso 1 1 calc R U . . .
Cl1 Cl 0.27945(11) 0.13122(6) 0.32493(6) 0.0641(3) Uani 1 1 d . . . . .
O3 O 0.4087(5) 0.1876(3) 0.3832(2) 0.1155(13) Uani 1 1 d . . . . .
O4 O 0.1521(6) 0.2024(4) 0.2868(3) 0.1441(17) Uani 1 1 d . . . . .
O5 O 0.3610(5) 0.0887(4) 0.2482(3) 0.1455(18) Uani 1 1 d . . . . .
O6 O 0.2157(7) 0.0499(3) 0.3751(4) 0.164(2) Uani 1 1 d . . . . .

loop_
_atom_site_aniso_label
_atom_site_aniso_U_11
_atom_site_aniso_U_22
_atom_site_aniso_U_33
_atom_site_aniso_U_23
_atom_site_aniso_U_13
_atom_site_aniso_U_12
Cu1 0.0506(3) 0.0346(3) 0.0547(3) 0.00726(19) 0.0181(2) 0.00390(18)
O1 0.0550(11) 0.0407(10) 0.0580(12) 0.0089(9) 0.0184(9) 0.0072(8)
O2 0.110(2) 0.0527(14) 0.0660(15) -0.0019(12) -0.0037(14) -0.0012(14)
N1 0.0438(11) 0.0386(11) 0.0457(12) 0.0016(9) 0.0090(9) -0.0001(9)
C1 0.0495(16) 0.0516(17) 0.0597(18) 0.0034(14) 0.0149(13) -0.0004(13)
C2 0.0456(16) 0.074(2) 0.075(2) 0.0028(18) 0.0157(15) 0.0104(15)
C3 0.0478(16) 0.062(2) 0.069(2) 0.0021(16) 0.0025(14) 0.0159(14)
C4 0.0467(14) 0.0443(14) 0.0542(16) 0.0055(12) 0.0003(12) 0.0053(11)
C5 0.0430(13) 0.0380(13) 0.0408(13) -0.0027(11) 0.0017(10) -0.0015(10)
C6 0.0446(13) 0.0406(13) 0.0384(13) 0.0029(10) 0.0051(10) -0.0030(10)
C7 0.0481(14) 0.0369(13) 0.0435(13) 0.0053(11) 0.0033(11) -0.0027(11)
C8 0.0531(16) 0.0431(15) 0.0547(17) 0.0051(12) 0.0065(13) -0.0007(12)
C9 0.068(2) 0.0409(15) 0.078(2) 0.0118(16) 0.0025(17) -0.0046(15)
C10 0.062(2) 0.062(2) 0.072(2) 0.0236(17) 0.0078(16) -0.0085(16)
C11 0.0618(19) 0.081(2) 0.0566(19) 0.0166(17) 0.0196(15) -0.0049(17)
C12 0.0577(17) 0.0505(17) 0.0514(16) 0.0017(13) 0.0129(13) -0.0028(13)
Cl1 0.0720(5) 0.0449(4) 0.0700(5) -0.0043(4) -0.0134(4) 0.0032(3)
O3 0.141(3) 0.125(3) 0.075(2) -0.0113(19) -0.0096(19) -0.070(2)
O4 0.157(4) 0.160(4) 0.113(3) 0.026(3) 0.004(3) 0.097(3)
O5 0.113(3) 0.166(4) 0.149(4) -0.088(3) -0.014(3) 0.032(3)
O6 0.184(4) 0.102(3) 0.189(5) 0.059(3) -0.049(4) -0.074(3)

loop_
_atom_type_symbol
_atom_type_description
_atom_type_scat_dispersion_real
_atom_type_scat_dispersion_imag
_atom_type_scat_source
C C 0.0033 0.0016 'International Tables Vol C Tables 4.2.6.8 and 6.1.1.4'
H H 0.0000 0.0000 'International Tables Vol C Tables 4.2.6.8 and 6.1.1.4'
Cl Cl 0.1484 0.1585 'International Tables Vol C Tables 4.2.6.8 and 6.1.1.4'
Cu Cu 0.3201 1.2651 'International Tables Vol C Tables 4.2.6.8 and 6.1.1.4'
N N 0.0061 0.0033 'International Tables Vol C Tables 4.2.6.8 and 6.1.1.4'
O O 0.0106 0.0060 'International Tables Vol C Tables 4.2.6.8 and 6.1.1.4'

loop_
_geom_angle_atom_site_label_1
_geom_angle_atom_site_label_2
_geom_angle_atom_site_label_3
_geom_angle
_geom_angle_site_symmetry_1
_geom_angle_site_symmetry_3
_geom_angle_publ_flag
O1 Cu1 O1 180.0 . 3_666 ?
O1 Cu1 O2 85.66(9) . . ?
O1 Cu1 O2 94.34(9) . 3_666 ?
O1 Cu1 O2 85.66(9) 3_666 3_666 ?
O1 Cu1 O2 94.34(9) 3_666 . ?
O2 Cu1 O2 180.0 . 3_666 ?
N1 Cu1 O1 98.88(8) . 3_666 ?
N1 Cu1 O1 81.12(8) 3_666 3_666 ?
N1 Cu1 O1 81.12(8) . . ?
N1 Cu1 O1 98.88(8) 3_666 . ?
N1 Cu1 O2 85.61(9) . 3_666 ?
N1 Cu1 O2 94.39(9) 3_666 3_666 ?
N1 Cu1 O2 85.61(9) 3_666 . ?
N1 Cu1 O2 94.39(9) . . ?
N1 Cu1 N1 180.0 3_666 . ?
C6 O1 Cu1 114.19(17) . . ?
Cu1 O2 H2A 109.5 . . ?
Cu1 O2 H2B 109.0 . . ?
H2A O2 H2B 104.5 . . ?
C1 N1 Cu1 125.78(19) . . ?
C1 N1 C5 119.6(2) . . ?
C5 N1 Cu1 114.34(18) . . ?
N1 C1 H1 119.1 . . ?
N1 C1 C2 121.7(3) . . ?
C2 C1 H1 119.1 . . ?
C1 C2 H2 120.6 . . ?
C3 C2 C1 118.8(3) . . ?
C3 C2 H2 120.6 . . ?
C2 C3 H3 120.0 . . ?
C2 C3 C4 120.0(3) . . ?
C4 C3 H3 120.0 . . ?
C3 C4 H4 120.8 . . ?
C5 C4 C3 118.4(3) . . ?
C5 C4 H4 120.8 . . ?
N1 C5 C4 121.4(3) . . ?
N1 C5 C6 112.6(2) . . ?
C4 C5 C6 125.9(3) . . ?
O1 C6 C5 116.9(2) . . ?
O1 C6 C7 119.1(2) . . ?
C7 C6 C5 124.0(2) . . ?
C8 C7 C6 123.3(3) . . ?
C8 C7 C12 118.8(3) . . ?
C12 C7 C6 117.8(2) . . ?
C7 C8 H8 120.0 . . ?
C9 C8 C7 120.1(3) . . ?
C9 C8 H8 120.0 . . ?
C8 C9 H9 119.7 . . ?
C10 C9 C8 120.6(3) . . ?
C10 C9 H9 119.7 . . ?
C9 C10 H10 120.0 . . ?
C9 C10 C11 120.0(3) . . ?
C11 C10 H10 120.0 . . ?
C10 C11 H11 120.0 . . ?
C12 C11 C10 120.0(3) . . ?
C12 C11 H11 120.0 . . ?
C7 C12 H12 119.8 . . ?
C11 C12 C7 120.5(3) . . ?
C11 C12 H12 119.8 . . ?
O3 Cl1 O5 107.9(2) . . ?
O4 Cl1 O3 109.9(3) . . ?
O4 Cl1 O5 105.8(3) . . ?
O6 Cl1 O3 108.2(2) . . ?
O6 Cl1 O4 113.7(3) . . ?
O6 Cl1 O5 111.2(3) . . ?

loop_
_geom_bond_atom_site_label_1
_geom_bond_atom_site_label_2
_geom_bond_distance
_geom_bond_site_symmetry_2
_geom_bond_publ_flag
Cu1 O1 2.0128(19) 3_666 ?
Cu1 O1 2.0128(19) . ?
Cu1 O2 2.377(2) 3_666 ?
Cu1 O2 2.377(2) . ?
Cu1 N1 1.963(2) . ?
Cu1 N1 1.963(2) 3_666 ?
O1 C6 1.245(3) . ?
O2 H2A 0.8502 . ?
O2 H2B 0.8500 . ?
N1 C1 1.333(3) . ?
N1 C5 1.350(3) . ?
C1 H1 0.9300 . ?
C1 C2 1.385(4) . ?
C2 H2 0.9300 . ?
C3 C2 1.364(5) . ?
C3 H3 0.9300 . ?
C4 C3 1.392(4) . ?
C4 H4 0.9300 . ?
C5 C4 1.378(4) . ?
C5 C6 1.492(4) . ?
C6 C7 1.465(4) . ?
C7 C8 1.395(4) . ?
C7 C12 1.403(4) . ?
C8 H8 0.9300 . ?
C8 C9 1.379(4) . ?
C9 H9 0.9300 . ?
C9 C10 1.375(5) . ?
C10 H10 0.9300 . ?
C10 C11 1.388(5) . ?
C11 H11 0.9300 . ?
C12 C11 1.372(4) . ?
C12 H12 0.9300 . ?
Cl1 O3 1.408(3) . ?
Cl1 O4 1.380(3) . ?
Cl1 O5 1.442(4) . ?
Cl1 O6 1.366(4) . ?

loop_
_geom_torsion_atom_site_label_1
_geom_torsion_atom_site_label_2
_geom_torsion_atom_site_label_3
_geom_torsion_atom_site_label_4
_geom_torsion
_geom_torsion_site_symmetry_1
_geom_torsion_site_symmetry_2
_geom_torsion_site_symmetry_3
_geom_torsion_site_symmetry_4
_geom_torsion_publ_flag
Cu1 O1 C6 C5 10.1(3) . . . . ?
Cu1 O1 C6 C7 -170.04(18) . . . . ?
Cu1 N1 C1 C2 174.3(3) . . . . ?
Cu1 N1 C5 C4 -172.3(2) . . . . ?
Cu1 N1 C5 C6 4.7(3) . . . . ?
O1 C6 C7 C8 148.1(3) . . . . ?
O1 C6 C7 C12 -29.8(4) . . . . ?
N1 C1 C2 C3 -1.8(5) . . . . ?
N1 C5 C4 C3 -3.3(4) . . . . ?
N1 C5 C6 O1 -10.0(3) . . . . ?
N1 C5 C6 C7 170.1(2) . . . . ?
C1 N1 C5 C4 2.3(4) . . . . ?
C1 N1 C5 C6 179.3(2) . . . . ?
C4 C3 C2 C1 0.7(5) . . . . ?
C4 C5 C6 O1 166.8(3) . . . . ?
C4 C5 C6 C7 -13.0(4) . . . . ?
C5 N1 C1 C2 0.4(5) . . . . ?
C5 C4 C3 C2 1.8(5) . . . . ?
C5 C6 C7 C8 -32.1(4) . . . . ?
C5 C6 C7 C12 150.1(3) . . . . ?
C6 C5 C4 C3 -179.9(3) . . . . ?
C6 C7 C8 C9 -177.6(3) . . . . ?
C6 C7 C12 C11 178.8(3) . . . . ?
C7 C8 C9 C10 -1.7(5) . . . . ?
C7 C12 C11 C10 -0.4(5) . . . . ?
C8 C7 C12 C11 0.8(4) . . . . ?
C8 C9 C10 C11 2.2(5) . . . . ?
C9 C10 C11 C12 -1.1(5) . . . . ?
C12 C7 C8 C9 0.2(4) . . . . ?
